data_4114991
loop_
_publ_author_name
'Ken Kokubo'
'Hiroshi Yamaguchi'
'Tatsuya Kawamoto'
'Takumi Oshima'

_publ_section_title
;
 Substituent Effects on the Stereochemistry in the [2 + 2]
 Photocycloaddition Reaction of Homobenzoquinone Derivative with Variously
 Substituted Alkenes and Alkynes
;
_journal_name_full 'Journal of the American Chemical Society'
_journal_page_first 8912
_journal_page_last 8921
_journal_paper_doi 10.1021/ja025593n
_journal_volume 124
_journal_year 2002
_chemical_formula_sum 'C27 H30 O2'
_chemical_formula_weight 386.53
_space_group_IT_number 14
_symmetry_cell_setting monoclinic
_symmetry_Int_Tables_number 14
_symmetry_space_group_name_Hall '-P 2yn'
_symmetry_space_group_name_H-M 'P 1 21/n 1'
_cell_angle_alpha 90
_cell_angle_beta 99.183(2)
_cell_angle_gamma 90
_cell_formula_units_Z 8
_cell_length_a 10.8087(5)
_cell_length_b 27.450(2)
_cell_length_c 14.9497(9)
_cell_measurement_reflns_used 22372
_cell_measurement_temperature 296.2
_cell_measurement_theta_max 25.3
_cell_measurement_theta_min 2.0
_cell_volume 4378.7(5)
_computing_cell_refinement PROCESS-AUTO
_computing_data_collection PROCESS-AUTO
_computing_data_reduction 'teXsan Ver. 1.10'
_computing_publication_material 'teXsan Ver. 1.10'
_computing_structure_refinement 'teXsan Ver. 1.10'
_computing_structure_solution SIR92
_diffrn_measured_fraction_theta_full 0.9256
_diffrn_measured_fraction_theta_max 0.9256
_diffrn_measurement_device_type 'Rigaku RAXIS-RAPID Imaging Plate'
_diffrn_measurement_method \w
_diffrn_radiation_type 'Mo K\a'
_diffrn_radiation_wavelength 0.7107
_diffrn_reflns_av_R_equivalents 0.089
_diffrn_reflns_limit_h_max 14
_diffrn_reflns_limit_h_min -13
_diffrn_reflns_limit_k_max 35
_diffrn_reflns_limit_k_min -35
_diffrn_reflns_limit_l_max 19
_diffrn_reflns_limit_l_min -19
_diffrn_reflns_number 19059
_diffrn_reflns_theta_full 27.48
_diffrn_reflns_theta_max 27.48
_exptl_absorpt_coefficient_mu 0.072
_exptl_absorpt_correction_T_max 0.993
_exptl_absorpt_correction_T_min 0.670
_exptl_absorpt_correction_type multi-scan
_exptl_absorpt_process_details '(Higashi, 1995)'
_exptl_crystal_colour colorless
_exptl_crystal_density_diffrn 1.173
_exptl_crystal_description needle
_exptl_crystal_size_max 0.300
_exptl_crystal_size_mid 0.100
_exptl_crystal_size_min 0.100
_refine_diff_density_max 0.61
_refine_diff_density_min -0.59
_refine_ls_extinction_method none
_refine_ls_goodness_of_fit_ref 0.744
_refine_ls_hydrogen_treatment refall
_refine_ls_number_parameters 763
_refine_ls_number_reflns 9293
_refine_ls_R_factor_gt 0.0560
_refine_ls_shift/su_max 1.4541
_refine_ls_structure_factor_coef Fsqd
_refine_ls_weighting_details 'w = 1/[\s^2^(Fo^2^) + (0.05000(Max(Fo^2^,0) + 2Fc^2^)/3)^2^]'
_refine_ls_weighting_scheme calc
_refine_ls_wR_factor_ref 0.1525
_reflns_number_gt 2803
_reflns_number_total 9293
_reflns_threshold_expression F^2^>2.0\s(F^2^)
_cod_data_source_file ja025593n_s2_3.cif
_cod_data_source_block compound4h
_cod_original_cell_volume 4378.7(4)
_cod_original_formula_sum 'C27 H30 O2 '
_cod_database_code 4114991

loop_
_symmetry_equiv_pos_as_xyz
x,y,z
1/2-x,1/2+y,1/2-z
-x,-y,-z
1/2+x,1/2-y,1/2+z

loop_
_atom_site_label
_atom_site_type_symbol
_atom_site_fract_x
_atom_site_fract_y
_atom_site_fract_z
_atom_site_U_iso_or_equiv
_atom_site_adp_type
_atom_site_occupancy
_atom_site_calc_flag
O(1) O 0.3074(3) 0.1110(1) 1.1838(2) 0.0503(9) Uani 1.00 d
O(2) O 0.8370(3) -0.1262(1) 1.2544(2) 0.0467(9) Uani 1.00 d
O(3) O 0.5540(3) 0.0186(1) 1.3645(2) 0.058(1) Uani 1.00 d
O(4) O 0.5592(3) 0.2399(1) 1.0003(2) 0.0536(10) Uani 1.00 d
C(1) C 0.4656(3) 0.1701(1) 1.1903(3) 0.031(1) Uani 1.00 d
C(2) C 0.6011(3) 0.1580(1) 1.1809(2) 0.029(1) Uani 1.00 d
C(3) C 0.8733(3) -0.0096(2) 1.2858(3) 0.035(1) Uani 1.00 d
C(4) C 0.3232(3) 0.1470(1) 1.0410(2) 0.030(1) Uani 1.00 d
C(5) C 0.2786(4) 0.0993(2) 0.9952(3) 0.038(1) Uani 1.00 d
C(6) C 0.8387(3) -0.0550(1) 1.3438(2) 0.034(1) Uani 1.00 d
C(7) C 0.5560(3) -0.1094(2) 1.3304(2) 0.033(1) Uani 1.00 d
C(8) C 0.5873(4) -0.0929(2) 1.4994(3) 0.034(1) Uani 1.00 d
C(9) C 0.5515(3) -0.0567(1) 1.2916(2) 0.033(1) Uani 1.00 d
C(10) C 0.3025(4) 0.2030(2) 0.9373(3) 0.039(1) Uani 1.00 d
C(11) C 0.5091(3) 0.2085(2) 1.0416(3) 0.033(1) Uani 1.00 d
C(12) C 0.6297(3) 0.1177(2) 1.1179(2) 0.031(1) Uani 1.00 d
C(13) C 0.6965(3) 0.1608(1) 1.2655(2) 0.032(1) Uani 1.00 d
C(14) C 0.7517(3) -0.0187(2) 1.3877(3) 0.036(1) Uani 1.00 d
C(15) C 0.7765(4) -0.0947(2) 1.2848(2) 0.034(1) Uani 1.00 d
C(16) C 0.5949(4) 0.0701(2) 1.1333(3) 0.038(1) Uani 1.00 d
C(17) C 0.6160(3) -0.1193(1) 1.4265(2) 0.029(1) Uani 1.00 d
C(18) C 0.2335(4) 0.1933(2) 1.0182(3) 0.033(1) Uani 1.00 d
C(19) C 0.7232(4) -0.1432(2) 1.6040(3) 0.041(1) Uani 1.00 d
C(20) C 0.4448(3) -0.1418(2) 1.2994(2) 0.034(1) Uani 1.00 d
C(21) C 0.5407(3) 0.2054(1) 1.1421(2) 0.031(1) Uani 1.00 d
C(22) C 0.7302(4) 0.0886(2) 0.9958(3) 0.042(1) Uani 1.00 d
C(23) C 1.0010(4) 0.0005(2) 1.2555(3) 0.042(1) Uani 1.00 d
C(24) C 0.6987(4) 0.1261(2) 1.0496(3) 0.037(1) Uani 1.00 d
C(25) C 0.3614(3) 0.1399(2) 1.1411(2) 0.034(1) Uani 1.00 d
C(26) C 0.6971(4) -0.1592(2) 1.4444(3) 0.036(1) Uani 1.00 d
C(27) C 0.7502(4) -0.1709(2) 1.5326(3) 0.041(1) Uani 1.00 d
C(28) C 0.9431(4) -0.0750(2) 1.4158(3) 0.047(1) Uani 1.00 d
C(29) C 0.6146(4) -0.0174(2) 1.3499(3) 0.037(1) Uani 1.00 d
C(30) C 0.6366(4) -0.0952(2) 1.2590(2) 0.033(1) Uani 1.00 d
C(31) C 0.6704(4) 0.1465(2) 1.3493(3) 0.044(1) Uani 1.00 d
C(32) C 0.6265(4) 0.0323(2) 1.0787(3) 0.043(1) Uani 1.00 d
C(33) C 0.9099(4) 0.1768(2) 1.3351(3) 0.051(1) Uani 1.00 d
C(34) C 0.0893(4) 0.1942(2) 1.0101(3) 0.040(1) Uani 1.00 d
C(35) C 0.4343(4) -0.0412(2) 1.2279(3) 0.050(1) Uani 1.00 d
C(36) C 0.5835(4) 0.2537(2) 1.1876(3) 0.046(1) Uani 1.00 d
C(37) C 0.6939(4) 0.0416(2) 1.0108(3) 0.045(1) Uani 1.00 d
C(38) C 0.6417(4) -0.1039(2) 1.5878(3) 0.038(1) Uani 1.00 d
C(39) C 0.8188(4) 0.1759(2) 1.2593(3) 0.043(1) Uani 1.00 d
C(40) C 0.4157(3) 0.1740(2) 0.9884(3) 0.033(1) Uani 1.00 d
C(41) C 0.3328(4) -0.1348(2) 1.3317(3) 0.047(1) Uani 1.00 d
C(42) C 0.4536(4) -0.1803(2) 1.2399(3) 0.046(1) Uani 1.00 d
C(43) C 0.3511(4) -0.2104(2) 1.2140(3) 0.054(2) Uani 1.00 d
C(44) C 0.7650(5) 0.1478(2) 1.4250(3) 0.053(2) Uani 1.00 d
C(45) C 0.8241(4) 0.0247(2) 1.3542(3) 0.048(1) Uani 1.00 d
C(46) C 0.8832(4) 0.1629(2) 1.4177(3) 0.050(1) Uani 1.00 d
C(47) C 0.0228(4) 0.1608(2) 0.9357(3) 0.055(2) Uani 1.00 d
C(48) C 1.1131(5) 0.0043(3) 1.3314(4) 0.062(2) Uani 1.00 d
C(49) C 0.2400(4) -0.2027(2) 1.2463(3) 0.056(2) Uani 1.00 d
C(50) C 1.0274(5) -0.0392(2) 1.1886(4) 0.064(2) Uani 1.00 d
C(51) C 0.2318(4) -0.1647(2) 1.3053(3) 0.056(2) Uani 1.00 d
C(52) C 0.0530(5) 0.1790(3) 1.0998(4) 0.070(2) Uani 1.00 d
C(53) C 0.9874(6) 0.0490(2) 1.2039(5) 0.074(2) Uani 1.00 d
C(54) C 0.0498(5) 0.2473(2) 0.9884(5) 0.069(2) Uani 1.00 d
H(1) H 0.541(3) -0.066(1) 1.488(2) 0.029(8) Uiso 1.00 calc
H(2) H 0.550(3) 0.062(1) 1.171(2) 0.032(9) Uiso 1.00 calc
H(3) H 0.761(3) -0.151(1) 1.669(2) 0.035(9) Uiso 1.00 calc
H(4) H 0.783(3) 0.093(1) 0.950(2) 0.033(8) Uiso 1.00 calc
H(5) H 0.731(3) 0.158(1) 1.034(2) 0.028(8) Uiso 1.00 calc
H(6) H 0.717(3) -0.182(1) 1.387(2) 0.039(9) Uiso 1.00 calc
H(7) H 0.815(4) -0.202(2) 1.544(3) 0.07(1) Uiso 1.00 calc
H(8) H 0.588(3) 0.138(1) 1.352(2) 0.046(9) Uiso 1.00 calc
H(9) H 0.598(3) 0.001(1) 1.091(2) 0.036(9) Uiso 1.00 calc
H(10) H 0.994(4) 0.186(2) 1.315(3) 0.08(1) Uiso 1.00 calc
H(11) H 0.714(3) 0.014(2) 0.972(3) 0.056(10) Uiso 1.00 calc
H(12) H 0.617(3) -0.087(1) 1.646(2) 0.041(9) Uiso 1.00 calc
H(13) H 0.846(3) 0.185(1) 1.201(2) 0.031(8) Uiso 1.00 calc
H(14) H 0.328(3) -0.112(1) 1.368(2) 0.037(9) Uiso 1.00 calc
H(15) H 0.530(4) -0.185(2) 1.215(2) 0.051(9) Uiso 1.00 calc
H(16) H 0.353(4) -0.236(2) 1.166(3) 0.06(1) Uiso 1.00 calc
H(17) H 0.745(4) 0.139(2) 1.478(3) 0.06(1) Uiso 1.00 calc
H(18) H 0.952(4) 0.167(2) 1.467(3) 0.052(10) Uiso 1.00 calc
H(19) H 0.159(4) -0.222(1) 1.225(2) 0.051(10) Uiso 1.00 calc
H(20) H 0.151(4) -0.159(2) 1.321(3) 0.06(1) Uiso 1.00 calc
H(21) H 0.209(3) 0.083(1) 1.023(2) 0.026(8) Uiso 1.00 calc
H(22) H 0.244(3) 0.099(1) 0.933(3) 0.042(9) Uiso 1.00 calc
H(23) H 0.367(4) 0.071(2) 1.007(2) 0.054(9) Uiso 1.00 calc
H(24) H 0.910(4) -0.097(2) 1.461(3) 0.06(1) Uiso 1.00 calc
H(25) H 1.004(4) -0.095(2) 1.379(3) 0.07(1) Uiso 1.00 calc
H(26) H 0.996(5) -0.049(2) 1.444(3) 0.08(1) Uiso 1.00 calc
H(27) H 0.378(4) -0.036(2) 1.256(3) 0.04(1) Uiso 1.00 calc
H(28) H 0.451(4) -0.008(2) 1.179(3) 0.09(1) Uiso 1.00 calc
H(29) H 0.400(4) -0.072(2) 1.171(3) 0.09(1) Uiso 1.00 calc
H(30) H 0.586(4) 0.252(2) 1.252(3) 0.07(1) Uiso 1.00 calc
H(31) H 0.667(5) 0.260(2) 1.166(3) 0.10(1) Uiso 1.00 calc
H(32) H 0.518(4) 0.281(2) 1.167(3) 0.07(1) Uiso 1.00 calc
H(33) H -0.074(5) 0.166(2) 0.937(3) 0.11(1) Uiso 1.00 calc
H(34) H 0.054(3) 0.168(2) 0.875(3) 0.05(1) Uiso 1.00 calc
H(35) H 0.030(5) 0.117(2) 0.963(4) 0.14(1) Uiso 1.00 calc
H(36) H 1.137(5) -0.023(2) 1.351(3) 0.07(1) Uiso 1.00 calc
H(37) H 1.199(5) 0.020(2) 1.288(3) 0.14(1) Uiso 1.00 calc
H(38) H 1.099(5) 0.029(2) 1.369(3) 0.09(1) Uiso 1.00 calc
H(39) H 1.035(3) -0.070(1) 1.215(2) 0.029(9) Uiso 1.00 calc
H(40) H 0.936(5) -0.040(2) 1.125(3) 0.13(1) Uiso 1.00 calc
H(41) H 1.107(4) -0.031(2) 1.151(3) 0.07(1) Uiso 1.00 calc
H(42) H 0.096(4) 0.199(2) 1.140(3) 0.06(1) Uiso 1.00 calc
H(43) H -0.024(5) 0.177(2) 1.102(3) 0.09(1) Uiso 1.00 calc
H(44) H 0.097(6) 0.137(3) 1.106(4) 0.17(2) Uiso 1.00 calc
H(45) H 1.056(5) 0.065(2) 1.176(4) 0.11(1) Uiso 1.00 calc
H(46) H 0.895(7) 0.043(3) 1.125(5) 0.17(2) Uiso 1.00 calc
H(47) H 0.968(4) 0.067(2) 1.233(3) 0.04(1) Uiso 1.00 calc
H(48) H 0.106(6) 0.256(3) 1.051(4) 0.15(2) Uiso 1.00 calc
H(49) H 0.085(5) 0.250(2) 0.923(4) 0.13(2) Uiso 1.00 calc
H(50) H -0.042(5) 0.247(2) 0.986(3) 0.10(1) Uiso 1.00 calc
H(51) H 0.450(3) 0.180(1) 1.249(2) 0.017(7) Uiso 1.00 calc
H(52) H 0.809(3) -0.009(1) 1.221(2) 0.033(8) Uiso 1.00 calc
H(53) H 0.768(3) -0.022(1) 1.451(2) 0.035(8) Uiso 1.00 calc
H(54) H 0.264(3) 0.212(1) 1.063(2) 0.028(8) Uiso 1.00 calc
H(55) H 0.456(3) 0.152(1) 0.954(2) 0.045(9) Uiso 1.00 calc
H(56) H 0.608(3) -0.107(1) 1.197(2) 0.028(8) Uiso 1.00 calc
H(57) H 0.262(3) 0.184(1) 0.881(2) 0.032(8) Uiso 1.00 calc
H(58) H 0.318(4) 0.232(2) 0.918(3) 0.05(1) Uiso 1.00 calc
H(59) H 0.885(4) 0.037(2) 1.390(3) 0.05(1) Uiso 1.00 calc
H(60) H 0.768(4) 0.056(2) 1.321(3) 0.08(1) Uiso 1.00 calc

loop_
_atom_site_aniso_label
_atom_site_aniso_U_11
_atom_site_aniso_U_22
_atom_site_aniso_U_33
_atom_site_aniso_U_12
_atom_site_aniso_U_13
_atom_site_aniso_U_23
O(1) 0.051(2) 0.060(2) 0.038(2) -0.021(2) 0.002(1) 0.016(2)
O(2) 0.052(2) 0.033(2) 0.059(2) 0.002(2) 0.021(1) -0.010(2)
O(3) 0.047(2) 0.040(2) 0.087(2) 0.008(2) 0.013(2) -0.011(2)
O(4) 0.047(2) 0.053(2) 0.060(2) -0.016(2) 0.009(1) 0.022(2)
C(1) 0.035(2) 0.029(3) 0.030(2) 0.000(2) 0.009(2) -0.005(2)
C(2) 0.029(2) 0.024(2) 0.033(2) -0.005(2) 0.007(1) 0.001(2)
C(3) 0.033(2) 0.029(3) 0.040(2) 0.001(2) 0.002(2) -0.002(2)
C(4) 0.035(2) 0.029(3) 0.028(2) -0.003(2) 0.007(2) -0.002(2)
C(5) 0.045(2) 0.030(3) 0.038(2) -0.008(2) 0.003(2) -0.001(2)
C(6) 0.034(2) 0.029(3) 0.039(2) 0.006(2) 0.005(2) -0.001(2)
C(7) 0.036(2) 0.036(3) 0.027(2) 0.000(2) 0.007(2) -0.002(2)
C(8) 0.036(2) 0.032(3) 0.034(2) 0.007(2) 0.009(2) 0.003(2)
C(9) 0.035(2) 0.032(3) 0.033(2) 0.001(2) 0.008(2) 0.003(2)
C(10) 0.037(2) 0.037(3) 0.043(2) -0.004(2) 0.007(2) 0.011(2)
C(11) 0.027(2) 0.031(3) 0.044(2) 0.004(2) 0.012(2) 0.008(2)
C(12) 0.032(2) 0.027(3) 0.033(2) -0.003(2) 0.001(2) 0.003(2)
C(13) 0.037(2) 0.022(2) 0.037(2) -0.002(2) 0.005(2) -0.007(2)
C(14) 0.034(2) 0.039(3) 0.033(2) 0.007(2) 0.001(2) -0.011(2)
C(15) 0.050(2) 0.024(2) 0.030(2) -0.005(2) 0.013(2) -0.001(2)
C(16) 0.048(2) 0.033(3) 0.033(2) -0.007(2) 0.007(2) 0.003(2)
C(17) 0.029(2) 0.029(3) 0.029(2) 0.001(2) 0.008(1) 0.001(2)
C(18) 0.038(2) 0.031(3) 0.030(2) -0.001(2) 0.002(2) -0.005(2)
C(19) 0.041(2) 0.050(3) 0.033(2) 0.007(2) 0.005(2) 0.011(2)
C(20) 0.038(2) 0.034(3) 0.031(2) 0.000(2) 0.006(2) 0.000(2)
C(21) 0.032(2) 0.027(2) 0.036(2) -0.009(2) 0.011(2) -0.002(2)
C(22) 0.044(2) 0.044(3) 0.040(2) -0.002(2) 0.013(2) -0.004(2)
C(23) 0.041(2) 0.035(3) 0.052(2) -0.006(2) 0.013(2) -0.006(2)
C(24) 0.038(2) 0.037(3) 0.038(2) -0.002(2) 0.007(2) 0.003(2)
C(25) 0.032(2) 0.034(3) 0.035(2) 0.003(2) 0.008(2) 0.003(2)
C(26) 0.044(2) 0.030(3) 0.036(2) 0.001(2) 0.009(2) 0.000(2)
C(27) 0.038(2) 0.042(3) 0.043(2) 0.010(2) 0.008(2) 0.007(2)
C(28) 0.040(2) 0.052(4) 0.045(3) 0.008(2) -0.002(2) 0.008(3)
C(29) 0.045(2) 0.029(3) 0.040(2) 0.005(2) 0.016(2) 0.006(2)
C(30) 0.042(2) 0.033(3) 0.022(2) -0.003(2) 0.003(2) -0.004(2)
C(31) 0.039(2) 0.046(3) 0.046(2) -0.006(2) 0.003(2) 0.001(2)
C(32) 0.054(3) 0.030(3) 0.044(2) -0.003(2) 0.004(2) -0.003(2)
C(33) 0.036(2) 0.056(4) 0.059(3) 0.000(2) 0.003(2) -0.008(3)
C(34) 0.037(2) 0.037(3) 0.047(2) 0.002(2) 0.007(2) -0.003(2)
C(35) 0.039(3) 0.061(4) 0.048(3) 0.003(3) 0.000(2) 0.017(3)
C(36) 0.051(3) 0.033(3) 0.055(3) -0.001(2) 0.010(2) -0.009(2)
C(37) 0.053(3) 0.036(3) 0.046(3) 0.002(2) 0.010(2) -0.010(2)
C(38) 0.040(2) 0.043(3) 0.034(2) 0.001(2) 0.012(2) -0.004(2)
C(39) 0.034(2) 0.052(3) 0.045(2) -0.007(2) 0.010(2) -0.008(2)
C(40) 0.033(2) 0.033(3) 0.033(2) 0.002(2) 0.009(2) -0.002(2)
C(41) 0.045(3) 0.045(3) 0.053(3) 0.004(2) 0.010(2) -0.007(3)
C(42) 0.046(3) 0.049(3) 0.045(3) -0.009(2) 0.012(2) -0.009(2)
C(43) 0.060(3) 0.048(4) 0.055(3) -0.018(3) 0.012(2) -0.012(3)
C(44) 0.071(3) 0.047(3) 0.038(2) 0.006(3) 0.000(2) 0.004(2)
C(45) 0.040(3) 0.038(3) 0.064(3) -0.009(3) 0.007(2) -0.009(3)
C(46) 0.048(3) 0.036(3) 0.058(3) 0.004(2) -0.015(2) -0.008(2)
C(47) 0.037(2) 0.071(4) 0.058(3) -0.015(3) 0.007(2) -0.013(3)
C(48) 0.043(3) 0.073(5) 0.069(4) -0.011(3) 0.006(2) -0.011(4)
C(49) 0.050(3) 0.053(4) 0.060(3) -0.019(3) -0.006(2) -0.005(3)
C(50) 0.073(4) 0.056(4) 0.074(4) -0.021(3) 0.045(3) -0.019(3)
C(51) 0.040(3) 0.056(4) 0.074(3) -0.011(3) 0.016(2) 0.003(3)
C(52) 0.041(3) 0.118(6) 0.055(3) -0.019(3) 0.019(2) -0.003(4)
C(53) 0.079(4) 0.051(5) 0.098(5) -0.007(4) 0.033(4) 0.022(4)
C(54) 0.045(3) 0.057(4) 0.102(5) 0.014(3) 0.007(3) -0.003(4)

loop_
_atom_type_symbol
_atom_type_description
_atom_type_scat_dispersion_real
_atom_type_scat_dispersion_imag
_atom_type_scat_source
C C 0.003 0.002
;International Tables for Crystallography
(1992, Vol. C, Tables 4.2.6.8 and 6.1.1.1)
;
H H 0.000 0.000
;International Tables for Crystallography
(1992, Vol. C, Table 6.1.1.2)
;
O O 0.011 0.006
;International Tables for Crystallography
(1992, Vol. C, Tables 4.2.6.8 and 6.1.1.1)
;
